data_1530653
loop_
_publ_author_name
'Rosenberg, M.'
'Knulle, A.'
'Platte, C.'
'Sabrowsky, H.'

_publ_section_title
;
 Magnetic properties and structure of some ternary chromium chalcogenides
 with thallium and silver
;
_journal_name_full 'Journal of Physics and Chemistry of Solids'
_journal_page_first 87
_journal_page_last 95
_journal_volume 43
_journal_year 1982
_chemical_formula_sum 'Cr S2 Tl'
_chemical_name_systematic 'Tl Cr S2'
_space_group_IT_number 160
_symmetry_space_group_name_Hall 'R 3 -2"'
_symmetry_space_group_name_H-M 'R 3 m :H'
_cell_angle_alpha 90
_cell_angle_beta 90
_cell_angle_gamma 120
_cell_formula_units_Z 3
_cell_length_a 3.538
_cell_length_b 3.538
_cell_length_c 21.92
_cell_volume 237.622
_citation_journal_id_ASTM JPCSAW
_cod_data_source_file Rosenberg_JPCSAW_1982_928.cif
_cod_data_source_block Cr1S2Tl1
_cod_original_cell_volume 237.6221
_cod_original_formula_sum 'Cr1 S2 Tl1'
_cod_database_code 1530653

loop_
_symmetry_equiv_pos_as_xyz
x,y,z
-y,x-y,z
-x+y,-x,z
-y,-x,z
x,x-y,z
-x+y,y,z
x+2/3,y+1/3,z+1/3
-y+2/3,x-y+1/3,z+1/3
-x+y+2/3,-x+1/3,z+1/3
-y+2/3,-x+1/3,z+1/3
x+2/3,x-y+1/3,z+1/3
-x+y+2/3,y+1/3,z+1/3
x+1/3,y+2/3,z+2/3
-y+1/3,x-y+2/3,z+2/3
-x+y+1/3,-x+2/3,z+2/3
-y+1/3,-x+2/3,z+2/3
x+1/3,x-y+2/3,z+2/3
-x+y+1/3,y+2/3,z+2/3

loop_
_atom_site_label
_atom_site_type_symbol
_atom_site_fract_x
_atom_site_fract_y
_atom_site_fract_z
_atom_site_occupancy
_atom_site_U_iso_or_equiv
Tl1 Tl+1 0 0 0.1667 1 0.0
S1 S-2 0 0 0.39 1 0.0
Cr1 Cr+3 0 0 0 1 0.0
S2 S-2 0 0 -0.39 1 0.0
